data_9011579
loop_
_publ_author_name
'Angel, R. J.'
'Gasparik, T.'
'Ross, N. L.'
'Finger, L. W.'
'Prewitt, C. T.'
'Hazen, R. M.'

_publ_section_title
;
 A silica-rich sodium pyroxene phase with six-coordinated silicon
;
_journal_name_full Nature
_journal_page_first 156
_journal_page_last 158
_journal_paper_doi 10.1038/335156a0
_journal_volume 335
_journal_year 1988
_chemical_compound_source Synthetic
_chemical_formula_structural Na(Mg0.5Si0.5)Si2O6
_chemical_formula_sum 'Mg Na2 O12 Si5'
_space_group_IT_number 13
_symmetry_space_group_name_Hall '-P 2yac'
_symmetry_space_group_name_H-M 'P 1 2/n 1'
_cell_angle_alpha 90
_cell_angle_beta 108.13
_cell_angle_gamma 90
_cell_length_a 9.418
_cell_length_b 8.647
_cell_length_c 5.274
_cell_formula_units_Z 2
_cell_volume 408.178
_database_code_amcsd 0014678
_exptl_crystal_density_diffrn 3.277
_cod_original_formula_sum 'Mg Si5 Na2 O12'
_cod_database_code 9011579
_amcsd_formula_title Na(Mg0.5Si0.5)Si2O6

loop_
_space_group_symop_operation_xyz
x,y,z
1/2-x,y,1/2-z
1/2+x,-y,1/2+z
-x,-y,-z

loop_
_atom_site_aniso_label
_atom_site_aniso_U_11
_atom_site_aniso_U_22
_atom_site_aniso_U_33
_atom_site_aniso_U_12
_atom_site_aniso_U_13
_atom_site_aniso_U_23
MgM1 0.00690 0.00833 0.00522 0.00000 0.00114 0.00000
SiM1(1) 0.00609 0.00492 0.00458 0.00000 0.00205 0.00000
NaM2 0.01380 0.00871 0.00764 0.00000 0.00136 0.00000
NaM2(1) 0.02273 0.00947 0.01158 0.00000 -0.00250 0.00000
SiT1 0.00487 0.00530 0.00445 -0.00039 0.00136 -0.00044
SiT2 0.00487 0.00606 0.00496 0.00000 0.00227 0.00022
O1(1) 0.00487 0.00947 0.00484 -0.00039 0.00159 0.00044
O1(2) 0.00487 0.00795 0.00382 0.00078 0.00023 -0.00022
O2(1) 0.00812 0.00682 0.00675 -0.00196 0.00227 -0.00088
O2(2) 0.00893 0.00720 0.00929 0.00196 0.00273 0.00022
O3(1) 0.00609 0.00985 0.00636 -0.00039 0.00205 -0.00263
O3(2) 0.00649 0.00947 0.00547 -0.00078 0.00136 0.00154

loop_
_atom_site_label
_atom_site_fract_x
_atom_site_fract_y
_atom_site_fract_z
_atom_site_U_iso_or_equiv
MgM1 0.75000 0.65490 0.25000 0.00709
SiM1(1) 0.75000 0.84690 0.75000 0.00507
NaM2 0.75000 0.05130 0.25000 0.01051
NaM2(1) 0.75000 0.45670 0.75000 0.01646
SiT1 0.04470 0.84860 0.22700 0.00494
SiT2 0.03720 0.66520 0.73550 0.00507
O1(1) 0.86200 0.84430 0.10170 0.00633
O1(2) 0.85670 0.69340 0.65620 0.00583
O2(1) 0.12340 0.01460 0.30770 0.00722
O2(2) 0.09820 0.49500 0.79110 0.00861
O3(1) 0.11280 0.76650 0.01190 0.00735
O3(2) 0.09300 0.75270 0.50700 0.00722

loop_
_cod_related_entry_id
_cod_related_entry_database
_cod_related_entry_code
1 AMCSD 0014678
